data_7205016
loop_
_publ_author_name
'Ashram, Muhammad'
'Miller, David O.'
'Georghiou, Paris E.'

_publ_section_title
;
 Chemical reactivity of hydroxymethylnaphthols: hetero-Diels--Alder
 products of o-naphthoquinomethides derived from 2- and
 3-hydroxymethylnaphthols
;
_journal_issue 12
_journal_name_full 'Journal of the Chemical Society, Perkin Transactions 1'
_journal_page_first 1470
_journal_paper_doi 10.1039/b200893a
_journal_year 2002
_chemical_formula_moiety 'C24 H18 Br2 O2 '
_chemical_formula_sum 'C24 H18 Br2 O2'
_chemical_formula_weight 498.21
_space_group_IT_number 14
_symmetry_cell_setting monoclinic
_symmetry_Int_Tables_number 14
_symmetry_space_group_name_Hall '-P 2yn'
_symmetry_space_group_name_H-M 'P 1 21/n 1'
_audit_creation_date 2001-09-25
_audit_creation_method 'by teXsan for Windows v1.06'
_audit_update_record
;
?
;
_cell_angle_alpha 90
_cell_angle_beta 98.82(4)
_cell_angle_gamma 90
_cell_formula_units_Z 4
_cell_length_a 9.529(4)
_cell_length_b 17.524(8)
_cell_length_c 12.147(5)
_cell_measurement_reflns_used 25
_cell_measurement_temperature 299.2
_cell_measurement_theta_max 18.2
_cell_measurement_theta_min 16.1
_cell_volume 2004.4(15)
_computing_cell_refinement 'MSC/AFC Diffractometer Control'
_computing_data_collection 'MSC/AFC Diffractometer Control'
_computing_data_reduction 'teXsan for Windows version 1.06 (MSC, 1997-1999)'
_computing_publication_material 'teXsan for Windows version 1.06 (MSC, 1997-1999)'
_computing_structure_refinement 'teXsan for Windows version 1.06 (MSC, 1997-1999)'
_computing_structure_solution
;
SIR92 (Altomare, et. al. 1994)
;
_diffrn_ambient_temperature 299.2
_diffrn_measurement_device 'Rigaku AFC6S'
_diffrn_measurement_method \w-2\q
_diffrn_orient_matrix_UB_11 0.10367
_diffrn_orient_matrix_UB_12 -0.00351
_diffrn_orient_matrix_UB_13 0.02959
_diffrn_orient_matrix_UB_21 0.00456
_diffrn_orient_matrix_UB_22 -0.05051
_diffrn_orient_matrix_UB_23 -0.03760
_diffrn_orient_matrix_UB_31 0.02259
_diffrn_orient_matrix_UB_32 0.02632
_diffrn_orient_matrix_UB_33 -0.06820
_diffrn_radiation_detector 'scintillation counter'
_diffrn_radiation_monochromator graphite
_diffrn_radiation_source 'X-ray tube'
_diffrn_radiation_type 'Mo K\a'
_diffrn_radiation_wavelength 0.7107
_diffrn_reflns_av_R_equivalents 0.04400
_diffrn_reflns_av_sigmaI/netI 0.092
_diffrn_reflns_limit_h_max 11
_diffrn_reflns_limit_h_min 0
_diffrn_reflns_limit_k_max 20
_diffrn_reflns_limit_k_min 0
_diffrn_reflns_limit_l_max 14
_diffrn_reflns_limit_l_min -14
_diffrn_reflns_number 3913
_diffrn_reflns_reduction_process 'Lp corrections applied'
_diffrn_reflns_theta_max 25.06
_diffrn_reflns_theta_min 2.54
_diffrn_standards_decay_% -0.11
_diffrn_standards_interval_count 150
_diffrn_standards_number 3
_exptl_absorpt_coefficient_mu 4.073
_exptl_absorpt_correction_T_max 1.000
_exptl_absorpt_correction_T_min 0.566
_exptl_absorpt_correction_type
;? 
\y scans (North,Phillips & Matthews, 1968)
;
_exptl_crystal_colour yellow
_exptl_crystal_density_diffrn 1.651
_exptl_crystal_density_meas ?
_exptl_crystal_description irreg.
_exptl_crystal_F_000 992.00
_exptl_crystal_size_max 0.40
_exptl_crystal_size_mid 0.30
_exptl_crystal_size_min 0.12
_refine_diff_density_max 0.72
_refine_diff_density_min -0.77
_refine_ls_extinction_coef 0.00000049(4)
_refine_ls_extinction_expression 'equ(3) Acta Cryst.(1968) A24, p213.'
_refine_ls_extinction_method 'Zachariasen (1967)'
_refine_ls_goodness_of_fit_all 1.408
_refine_ls_goodness_of_fit_ref 1.670
_refine_ls_hydrogen_treatment refxyz
_refine_ls_matrix_type full
_refine_ls_number_constraints 0
_refine_ls_number_parameters 308
_refine_ls_number_reflns 1945
_refine_ls_number_restraints 0
_refine_ls_R_factor_all 0.1327
_refine_ls_R_factor_gt 0.0470
_refine_ls_shift/su_max 0.0000
_refine_ls_shift/su_mean 0.0000
_refine_ls_structure_factor_coef F
_refine_ls_weighting_details 'w = 1/[\s^2^(Fo) + 0.00002|Fo|^2^]'
_refine_ls_weighting_scheme sigma
_refine_ls_wR_factor_all 0.0370
_refine_ls_wR_factor_ref 0.0320
_reflns_number_gt 1945
_reflns_number_total 3683
_reflns_threshold_expression I>2.00\s(I)
_cod_data_source_file b200893a.txt
_cod_data_source_block 3-mh-16
_cod_original_cell_volume 2004(1)
_cod_original_sg_symbol_H-M 'P 21/n     '
_cod_original_formula_sum 'C24 H18 Br2 O2 '
_cod_database_code 7205016

loop_
_symmetry_equiv_pos_as_xyz
'   +x,   +y,   +z'
1/2-x,1/2+y,1/2-z
'   -x,   -y,   -z'
1/2+x,1/2-y,1/2+z

loop_
_atom_site_label
_atom_site_fract_x
_atom_site_fract_y
_atom_site_fract_z
_atom_site_U_iso_or_equiv
_atom_site_occupancy
_atom_site_refinement_flags
_atom_site_adp_type
_atom_site_calc_flag
_atom_site_calc_attached_atom
Br(1) -0.63973(7) 0.02167(4) -0.78151(6) 0.0924(3) 1.000 . Uani d ?
Br(2) -0.90103(6) -0.39895(3) -0.43139(5) 0.0600(2) 1.000 . Uani d ?
O(1) -0.6252(3) -0.1158(2) -0.5418(3) 0.056(1) 1.000 . Uani d ?
O(3) -0.7944(3) -0.2418(2) -0.5504(2) 0.039(1) 1.000 . Uani d ?
C(1) -0.6275(4) -0.2793(2) -0.6728(4) 0.033(1) 1.000 . Uani d ?
C(2) -0.6856(4) -0.2866(3) -0.5769(4) 0.034(2) 1.000 . Uani d ?
C(4) -0.8418(4) -0.1784(3) -0.6209(4) 0.033(2) 1.000 . Uani d ?
C(5) -0.9945(4) -0.1621(3) -0.6060(3) 0.033(2) 1.000 . Uani d ?
C(6) -1.0849(5) -0.2208(3) -0.5859(4) 0.045(2) 1.000 . Uani d ?
C(7) -1.2254(6) -0.2058(4) -0.5797(5) 0.055(2) 1.000 . Uani d ?
C(8) -1.2781(5) -0.1324(4) -0.5973(4) 0.053(2) 1.000 . Uani d ?
C(9) -1.1900(6) -0.0741(3) -0.6165(4) 0.048(2) 1.000 . Uani d ?
C(10) -1.0453(5) -0.0876(3) -0.6211(4) 0.035(2) 1.000 . Uani d ?
C(11) -0.9495(5) -0.0259(3) -0.6384(4) 0.043(2) 1.000 . Uani d ?
C(12) -0.8080(5) -0.0345(3) -0.6270(4) 0.038(2) 1.000 . Uani d ?
C(13) -0.7458(5) -0.1090(3) -0.5905(4) 0.036(2) 1.000 . Uani d ?
C(14) -0.8366(5) -0.1989(3) -0.7446(4) 0.042(2) 1.000 . Uani d ?
C(15) -0.6891(5) -0.2226(3) -0.7604(4) 0.044(2) 1.000 . Uani d ?
C(16) -0.6401(4) -0.3434(3) -0.4960(4) 0.033(2) 1.000 . Uani d ?
C(17) -0.5272(5) -0.3879(3) -0.5100(4) 0.037(2) 1.000 . Uani d ?
C(18) -0.4549(4) -0.3793(2) -0.6018(4) 0.033(1) 1.000 . Uani d ?
C(19) -0.3286(5) -0.4205(3) -0.6095(4) 0.044(2) 1.000 . Uani d ?
C(20) -0.2562(5) -0.4094(3) -0.6963(5) 0.051(2) 1.000 . Uani d ?
C(21) -0.3107(5) -0.3582(3) -0.7821(5) 0.048(2) 1.000 . Uani d ?
C(22) -0.4319(5) -0.3175(3) -0.7776(4) 0.041(2) 1.000 . Uani d ?
C(23) -0.5074(4) -0.3252(2) -0.6861(4) 0.031(1) 1.000 . Uani d ?
C(24) -0.7127(6) 0.0304(3) -0.6400(5) 0.055(2) 1.000 . Uani d ?
C(25) -0.7112(5) -0.3505(3) -0.3963(4) 0.046(2) 1.000 . Uani d ?
H(1) -1.049(4) -0.273(2) -0.579(3) 0.054 1.000 . Uiso d ?
H(2) -1.286(4) -0.246(2) -0.562(3) 0.060 1.000 . Uiso d ?
H(3) -1.376(4) -0.123(2) -0.594(3) 0.062 1.000 . Uiso d ?
H(4) -1.215(4) -0.024(2) -0.631(4) 0.055 1.000 . Uiso d ?
H(5) -0.993(4) 0.022(2) -0.655(3) 0.049 1.000 . Uiso d ?
H(6) -0.874(4) -0.151(2) -0.794(3) 0.046 1.000 . Uiso d ?
H(7) -0.909(4) -0.245(2) -0.764(3) 0.046 1.000 . Uiso d ?
H(8) -0.681(4) -0.237(2) -0.832(3) 0.049 1.000 . Uiso d ?
H(9) -0.626(4) -0.177(2) -0.760(3) 0.049 1.000 . Uiso d ?
H(10) -0.498(4) -0.427(2) -0.463(3) 0.039 1.000 . Uiso d ?
H(11) -0.295(4) -0.458(2) -0.546(3) 0.052 1.000 . Uiso d ?
H(12) -0.168(4) -0.436(2) -0.703(3) 0.054 1.000 . Uiso d ?
H(13) -0.264(4) -0.350(3) -0.841(3) 0.060 1.000 . Uiso d ?
H(14) -0.463(4) -0.285(2) -0.833(3) 0.047 1.000 . Uiso d ?
H(15) -0.762(4) 0.080(2) -0.648(4) 0.063 1.000 . Uiso d ?
H(16) -0.627(4) 0.027(3) -0.595(4) 0.063 1.000 . Uiso d ?
H(17) -0.665(4) -0.386(2) -0.339(3) 0.051 1.000 . Uiso d ?
H(18) -0.734(4) -0.303(2) -0.364(3) 0.051 1.000 . Uiso d ?

loop_
_atom_site_aniso_label
_atom_site_aniso_U_11
_atom_site_aniso_U_22
_atom_site_aniso_U_33
_atom_site_aniso_U_12
_atom_site_aniso_U_13
_atom_site_aniso_U_23
Br(1) 0.0967(5) 0.1023(6) 0.0915(6) -0.0188(5) 0.0569(4) -0.0004(5)
Br(2) 0.0535(3) 0.0560(4) 0.0752(4) 0.0000(3) 0.0252(3) 0.0152(4)
O(1) 0.039(2) 0.055(3) 0.069(3) -0.001(2) -0.000(2) 0.001(2)
O(3) 0.046(2) 0.037(2) 0.036(2) 0.011(2) 0.011(2) 0.004(2)
C(1) 0.037(3) 0.025(3) 0.037(3) 0.003(2) 0.005(2) 0.000(2)
C(2) 0.038(3) 0.029(3) 0.036(3) 0.003(2) 0.006(2) 0.001(3)
C(4) 0.034(3) 0.028(3) 0.037(3) 0.008(2) 0.006(2) 0.007(3)
C(5) 0.034(3) 0.034(3) 0.030(3) -0.003(3) 0.002(2) -0.005(3)
C(6) 0.038(3) 0.042(4) 0.051(4) -0.002(3) -0.006(3) -0.005(3)
C(7) 0.041(4) 0.062(5) 0.059(4) -0.015(3) 0.003(3) -0.000(4)
C(8) 0.032(3) 0.087(5) 0.042(4) -0.003(4) 0.009(3) -0.013(3)
C(9) 0.046(3) 0.052(4) 0.046(4) 0.013(3) 0.009(3) 0.001(3)
C(10) 0.035(3) 0.039(4) 0.031(3) 0.003(3) 0.004(2) -0.002(3)
C(11) 0.055(4) 0.032(4) 0.043(3) 0.013(3) 0.013(3) 0.000(3)
C(12) 0.043(3) 0.034(3) 0.040(3) -0.003(3) 0.012(2) 0.002(3)
C(13) 0.035(3) 0.039(4) 0.038(3) 0.002(3) 0.013(2) -0.000(3)
C(14) 0.045(3) 0.041(4) 0.037(3) 0.010(3) -0.000(3) 0.004(3)
C(15) 0.050(3) 0.050(4) 0.034(3) 0.011(3) 0.015(3) 0.009(3)
C(16) 0.039(3) 0.030(3) 0.033(3) -0.004(2) 0.011(2) 0.000(3)
C(17) 0.045(3) 0.025(4) 0.038(3) 0.004(3) -0.000(3) 0.002(3)
C(18) 0.037(3) 0.017(3) 0.046(3) -0.002(2) 0.007(2) -0.006(2)
C(19) 0.047(3) 0.033(4) 0.052(4) 0.007(3) 0.007(3) -0.000(3)
C(20) 0.042(3) 0.045(4) 0.067(4) 0.007(3) 0.009(3) -0.013(3)
C(21) 0.049(3) 0.049(4) 0.053(4) -0.008(3) 0.025(3) -0.019(3)
C(22) 0.046(3) 0.040(4) 0.038(3) -0.001(3) 0.010(3) 0.000(3)
C(23) 0.037(3) 0.021(3) 0.035(3) -0.006(2) 0.004(2) -0.007(2)
C(24) 0.054(4) 0.047(4) 0.069(4) 0.000(3) 0.022(3) 0.003(4)
C(25) 0.047(3) 0.047(4) 0.043(4) 0.009(3) 0.004(3) 0.012(3)

loop_
_atom_type_symbol
_atom_type_oxidation_number
_atom_type_number_in_cell
_atom_type_scat_dispersion_real
_atom_type_scat_dispersion_imag
_atom_type_scat_source
C 0 96 0.002 0.002
;International Tables for Crystallography
(1992, Vol. C, Table 6.1.1.2)
;
H 0 72 0.000 0.000
;International Tables for Crystallography
(1992, Vol. C, Table 6.1.1.2)
;
O 0 8 0.008 0.006
;International Tables for Crystallography
(1992, Vol. C, Table 6.1.1.2)
;
Br 0 8 -0.374 2.456
;International Tables for Crystallography
(1992, Vol. C, Tables 4.2.6.8 and 6.1.1.1)
;

loop_
_geom_angle_atom_site_label_1
_geom_angle_atom_site_label_2
_geom_angle_atom_site_label_3
_geom_angle
_geom_angle_site_symmetry_1
_geom_angle_site_symmetry_2
_geom_angle_site_symmetry_3
_geom_angle_publ_flag
C(2) O(3) C(4) 118.8(4) . . . ?
C(2) C(1) C(15) 119.9(5) . . . ?
C(2) C(1) C(23) 118.7(5) . . . ?
C(15) C(1) C(23) 121.5(5) . . . ?
O(3) C(2) C(1) 124.2(5) . . . ?
O(3) C(2) C(16) 113.5(5) . . . ?
C(1) C(2) C(16) 122.3(5) . . . ?
O(3) C(4) C(5) 107.1(4) . . . ?
O(3) C(4) C(13) 110.5(5) . . . ?
O(3) C(4) C(14) 110.1(5) . . . ?
C(5) C(4) C(13) 111.7(5) . . . ?
C(5) C(4) C(14) 109.3(5) . . . ?
C(13) C(4) C(14) 108.1(5) . . . ?
C(4) C(5) C(6) 120.9(6) . . . ?
C(4) C(5) C(10) 118.6(5) . . . ?
C(6) C(5) C(10) 120.4(5) . . . ?
C(5) C(6) C(7) 120.2(6) . . . ?
C(5) C(6) H(1) 119(3) . . . no
C(7) C(6) H(1) 120(3) . . . no
C(6) C(7) C(8) 120.1(7) . . . ?
C(6) C(7) H(2) 120(4) . . . no
C(8) C(7) H(2) 120(4) . . . no
C(7) C(8) C(9) 120.2(6) . . . ?
C(7) C(8) H(3) 120(4) . . . no
C(9) C(8) H(3) 120(4) . . . no
C(8) C(9) C(10) 120.8(6) . . . ?
C(8) C(9) H(4) 127(4) . . . no
C(10) C(9) H(4) 112(4) . . . no
C(5) C(10) C(9) 118.3(6) . . . ?
C(5) C(10) C(11) 120.2(5) . . . ?
C(9) C(10) C(11) 121.4(6) . . . ?
C(10) C(11) C(12) 123.0(6) . . . ?
C(10) C(11) H(5) 115(3) . . . no
C(12) C(11) H(5) 122(3) . . . no
C(11) C(12) C(13) 118.8(6) . . . ?
C(11) C(12) C(24) 121.7(6) . . . ?
C(13) C(12) C(24) 119.2(6) . . . ?
O(1) C(13) C(4) 121.6(6) . . . ?
O(1) C(13) C(12) 122.7(6) . . . ?
C(4) C(13) C(12) 115.6(5) . . . ?
C(4) C(14) C(15) 110.9(5) . . . ?
C(4) C(14) H(6) 108(3) . . . no
C(4) C(14) H(7) 106(3) . . . no
C(15) C(14) H(6) 113(3) . . . no
C(15) C(14) H(7) 111(3) . . . no
H(6) C(14) H(7) 109(4) . . . no
C(1) C(15) C(14) 111.2(5) . . . ?
C(1) C(15) H(8) 115(4) . . . no
C(1) C(15) H(9) 111(3) . . . no
C(14) C(15) H(8) 114(3) . . . no
C(14) C(15) H(9) 110(3) . . . no
H(8) C(15) H(9) 95(4) . . . no
C(2) C(16) C(17) 118.5(5) . . . ?
C(2) C(16) C(25) 119.7(5) . . . ?
C(17) C(16) C(25) 121.7(6) . . . ?
C(16) C(17) C(18) 122.2(6) . . . ?
C(16) C(17) H(10) 122(3) . . . no
C(18) C(17) H(10) 116(3) . . . no
C(17) C(18) C(19) 121.5(6) . . . ?
C(17) C(18) C(23) 118.6(5) . . . ?
C(19) C(18) C(23) 119.8(6) . . . ?
C(18) C(19) C(20) 121.1(6) . . . ?
C(18) C(19) H(11) 116(3) . . . no
C(20) C(19) H(11) 123(3) . . . no
C(19) C(20) C(21) 119.3(6) . . . ?
C(19) C(20) H(12) 123(3) . . . no
C(21) C(20) H(12) 118(3) . . . no
C(20) C(21) C(22) 121.3(6) . . . ?
C(20) C(21) H(13) 120(4) . . . no
C(22) C(21) H(13) 118(4) . . . no
C(21) C(22) C(23) 121.0(6) . . . ?
C(21) C(22) H(14) 119(4) . . . no
C(23) C(22) H(14) 120(4) . . . no
C(1) C(23) C(18) 119.4(5) . . . ?
C(1) C(23) C(22) 123.1(6) . . . ?
C(18) C(23) C(22) 117.4(5) . . . ?
Br(1) C(24) C(12) 109.9(5) . . . ?
Br(1) C(24) H(15) 102(3) . . . no
Br(1) C(24) H(16) 97(4) . . . no
C(12) C(24) H(15) 113(3) . . . no
C(12) C(24) H(16) 113(4) . . . no
H(15) C(24) H(16) 119(5) . . . no
Br(2) C(25) C(16) 112.1(5) . . . ?
Br(2) C(25) H(17) 100(3) . . . no
Br(2) C(25) H(18) 102(3) . . . no
C(16) C(25) H(17) 115(3) . . . no
C(16) C(25) H(18) 115(3) . . . no
H(17) C(25) H(18) 112(5) . . . no

loop_
_geom_bond_atom_site_label_1
_geom_bond_atom_site_label_2
_geom_bond_distance
_geom_bond_site_symmetry_1
_geom_bond_site_symmetry_2
_geom_bond_publ_flag
Br(1) C(24) 1.957(7) . . ?
Br(2) C(25) 1.984(7) . . ?
O(1) C(13) 1.215(6) . . ?
O(3) C(2) 1.378(6) . . ?
O(3) C(4) 1.433(6) . . ?
C(1) C(2) 1.369(7) . . ?
C(1) C(15) 1.508(8) . . ?
C(1) C(23) 1.429(7) . . ?
C(2) C(16) 1.420(7) . . ?
C(4) C(5) 1.521(7) . . ?
C(4) C(13) 1.533(7) . . ?
C(4) C(14) 1.553(8) . . ?
C(5) C(6) 1.386(8) . . ?
C(5) C(10) 1.395(7) . . ?
C(6) C(7) 1.379(8) . . ?
C(6) H(1) 0.97(5) . . no
C(7) C(8) 1.384(9) . . ?
C(7) H(2) 0.95(5) . . no
C(8) C(9) 1.366(9) . . ?
C(8) H(3) 0.96(5) . . no
C(9) C(10) 1.409(8) . . ?
C(9) H(4) 0.91(5) . . no
C(10) C(11) 1.451(8) . . ?
C(11) C(12) 1.343(7) . . ?
C(11) H(5) 0.94(5) . . no
C(12) C(13) 1.473(8) . . ?
C(12) C(24) 1.478(9) . . ?
C(14) C(15) 1.506(8) . . ?
C(14) H(6) 1.06(5) . . no
C(14) H(7) 1.06(5) . . no
C(15) H(8) 0.92(5) . . no
C(15) H(9) 1.00(5) . . no
C(16) C(17) 1.360(7) . . ?
C(16) C(25) 1.480(8) . . ?
C(17) C(18) 1.405(7) . . ?
C(17) H(10) 0.91(5) . . no
C(18) C(19) 1.418(7) . . ?
C(18) C(23) 1.430(7) . . ?
C(19) C(20) 1.360(8) . . ?
C(19) H(11) 1.02(5) . . no
C(20) C(21) 1.413(9) . . ?
C(20) H(12) 0.97(5) . . no
C(21) C(22) 1.366(8) . . ?
C(21) H(13) 0.91(5) . . no
C(22) C(23) 1.419(7) . . ?
C(22) H(14) 0.90(5) . . no
C(24) H(15) 0.99(5) . . no
C(24) H(16) 0.91(5) . . no
C(25) H(17) 0.99(5) . . no
C(25) H(18) 0.96(5) . . no

loop_
_geom_contact_atom_site_label_1
_geom_contact_atom_site_label_2
_geom_contact_distance
_geom_contact_site_symmetry_1
_geom_contact_site_symmetry_2
_geom_contact_publ_flag
O(1) C(8) 3.487(7) . 1_655 no
C(7) C(22) 3.469(9) . 1_455 no
C(7) C(23) 3.493(9) . 1_455 no
C(8) C(24) 3.40(1) . 3_354 no
C(9) C(24) 3.47(1) . 3_354 no
C(9) C(12) 3.520(9) . 3_354 no

loop_
_geom_torsion_atom_site_label_1
_geom_torsion_atom_site_label_2
_geom_torsion_atom_site_label_3
_geom_torsion_atom_site_label_4
_geom_torsion_site_symmetry_1
_geom_torsion_site_symmetry_2
_geom_torsion_site_symmetry_3
_geom_torsion_site_symmetry_4
_geom_torsion
_geom_torsion_publ_flag
Br(1) C(24) C(12) C(11) . . . . -106.4(6) no
Br(1) C(24) C(12) C(13) . . . . 79.4(6) no
Br(2) C(25) C(16) C(2) . . . . 75.1(7) no
Br(2) C(25) C(16) C(17) . . . . -107.9(6) no
O(1) C(13) C(4) O(3) . . . . 22.3(7) no
O(1) C(13) C(4) C(5) . . . . 141.3(5) no
O(1) C(13) C(4) C(14) . . . . -98.3(6) no
O(1) C(13) C(12) C(11) . . . . -153.6(6) no
O(1) C(13) C(12) C(24) . . . . 20.7(9) no
O(3) C(2) C(1) C(15) . . . . -3.9(9) no
O(3) C(2) C(1) C(23) . . . . 175.0(5) no
O(3) C(2) C(16) C(17) . . . . -175.9(5) no
O(3) C(2) C(16) C(25) . . . . 1.1(8) no
O(3) C(4) C(5) C(6) . . . . -33.5(7) no
O(3) C(4) C(5) C(10) . . . . 151.1(5) no
O(3) C(4) C(13) C(12) . . . . -159.5(4) no
O(3) C(4) C(14) C(15) . . . . -57.2(7) no
C(1) C(2) O(3) C(4) . . . . -6.6(8) no
C(1) C(2) C(16) C(17) . . . . 5.6(9) no
C(1) C(2) C(16) C(25) . . . . -177.4(6) no
C(1) C(15) C(14) C(4) . . . . 47.2(7) no
C(1) C(23) C(18) C(17) . . . . 2.5(8) no
C(1) C(23) C(18) C(19) . . . . -174.6(5) no
C(1) C(23) C(22) C(21) . . . . 174.5(6) no
C(2) O(3) C(4) C(5) . . . . 155.3(5) no
C(2) O(3) C(4) C(13) . . . . -82.8(6) no
C(2) O(3) C(4) C(14) . . . . 36.5(7) no
C(2) C(1) C(15) C(14) . . . . -18.0(8) no
C(2) C(1) C(23) C(18) . . . . 2.6(8) no
C(2) C(1) C(23) C(22) . . . . -174.5(6) no
C(2) C(16) C(17) C(18) . . . . -0.1(9) no
C(4) O(3) C(2) C(16) . . . . 175.0(5) no
C(4) C(5) C(6) C(7) . . . . -175.8(6) no
C(4) C(5) C(10) C(9) . . . . 174.7(5) no
C(4) C(5) C(10) C(11) . . . . -6.7(8) no
C(4) C(13) C(12) C(11) . . . . 28.1(8) no
C(4) C(13) C(12) C(24) . . . . -157.5(5) no
C(5) C(4) C(13) C(12) . . . . -40.4(6) no
C(5) C(4) C(14) C(15) . . . . -174.7(5) no
C(5) C(6) C(7) C(8) . . . . 2(1) no
C(5) C(10) C(9) C(8) . . . . 0(1) no
C(5) C(10) C(11) C(12) . . . . -8.6(9) no
C(6) C(5) C(4) C(13) . . . . -154.6(6) no
C(6) C(5) C(4) C(14) . . . . 85.8(7) no
C(6) C(5) C(10) C(9) . . . . -0.7(9) no
C(6) C(5) C(10) C(11) . . . . 177.9(6) no
C(6) C(7) C(8) C(9) . . . . -2(1) no
C(7) C(6) C(5) C(10) . . . . -1(1) no
C(7) C(8) C(9) C(10) . . . . 1(1) no
C(8) C(9) C(10) C(11) . . . . -178.2(6) no
C(9) C(10) C(11) C(12) . . . . 169.9(6) no
C(10) C(5) C(4) C(13) . . . . 30.1(7) no
C(10) C(5) C(4) C(14) . . . . -89.5(6) no
C(10) C(11) C(12) C(13) . . . . -2.8(9) no
C(10) C(11) C(12) C(24) . . . . -177.0(6) no
C(12) C(13) C(4) C(14) . . . . 80.0(6) no
C(13) C(4) C(14) C(15) . . . . 63.5(7) no
C(14) C(15) C(1) C(23) . . . . 163.1(5) no
C(15) C(1) C(2) C(16) . . . . 174.4(5) no
C(15) C(1) C(23) C(18) . . . . -178.6(5) no
C(15) C(1) C(23) C(22) . . . . 4.4(9) no
C(16) C(2) C(1) C(23) . . . . -6.7(9) no
C(16) C(17) C(18) C(19) . . . . 173.3(6) no
C(16) C(17) C(18) C(23) . . . . -3.8(9) no
C(17) C(18) C(19) C(20) . . . . -177.2(6) no
C(17) C(18) C(23) C(22) . . . . 179.7(5) no
C(18) C(17) C(16) C(25) . . . . -177.1(6) no
C(18) C(19) C(20) C(21) . . . . -2(1) no
C(18) C(23) C(22) C(21) . . . . -2.6(9) no
C(19) C(18) C(23) C(22) . . . . 2.6(8) no
C(19) C(20) C(21) C(22) . . . . 2(1) no
C(20) C(19) C(18) C(23) . . . . -0.2(9) no
C(20) C(21) C(22) C(23) . . . . 0(1) no

loop_
_cod_related_entry_id
_cod_related_entry_database
_cod_related_entry_code
1 ChemSpider 9060835
